data_4110271
loop_
_publ_author_name
'Kari A. McGee'
'David J. Veltkamp'
'Brian J. Marquardt'
'Kent R. Mann'

_publ_section_title
;
 Porous Crystalline Ruthenium Complexes Are Oxygen Sensors
;
_journal_name_full 'Journal of the American Chemical Society'
_journal_page_first 15092
_journal_page_last 15093
_journal_paper_doi 10.1021/ja0681772
_journal_volume 129
_journal_year 2007
_chemical_formula_moiety 'C42 H36 N6 Ru, 2(C32 H12 B1 F24)'
_chemical_formula_sum 'C106 H60 B2 F48 N6 Ru'
_chemical_formula_weight 2452.29
_chemical_name_common 05162a
_chemical_name_systematic
; 
 ? 
;
_space_group_IT_number 15
_symmetry_cell_setting monoclinic
_symmetry_space_group_name_Hall '-C 2yc'
_symmetry_space_group_name_H-M 'C 1 2/c 1'
_atom_sites_solution_hydrogens geom
_atom_sites_solution_primary direct
_atom_sites_solution_secondary difmap
_audit_creation_method SHELXL-97
_cell_angle_alpha 90.00
_cell_angle_beta 116.6150(10)
_cell_angle_gamma 90.00
_cell_formula_units_Z 4
_cell_length_a 31.074(2)
_cell_length_b 15.3490(13)
_cell_length_c 24.411(2)
_cell_measurement_reflns_used 3841
_cell_measurement_temperature 100(2)
_cell_volume 10409.2(14)
_computing_cell_refinement 'SAINT, Bruker'
_computing_data_collection 'SMART, Bruker'
_computing_data_reduction 'SAINT, Bruker'
_computing_molecular_graphics 'SHELXTL, Bruker'
_computing_structure_refinement 'SHELXL-97 (Sheldrick, 1997)'
_computing_structure_solution 'SHELXS-97 (Sheldrick, 1990)'
_diffrn_ambient_temperature 100(2)
_diffrn_measured_fraction_theta_full 0.998
_diffrn_measured_fraction_theta_max 0.998
_diffrn_measurement_device_type 'Bruker SMART Platform CCD'
_diffrn_measurement_method 'area detector, omega scans'
_diffrn_radiation_monochromator graphite
_diffrn_radiation_source 'normal-focus sealed tube'
_diffrn_radiation_type MoK\a
_diffrn_radiation_wavelength 0.71069
_diffrn_reflns_av_R_equivalents 0.0395
_diffrn_reflns_av_sigmaI/netI 0.0261
_diffrn_reflns_limit_h_max 36
_diffrn_reflns_limit_h_min -36
_diffrn_reflns_limit_k_max 18
_diffrn_reflns_limit_k_min -18
_diffrn_reflns_limit_l_max 29
_diffrn_reflns_limit_l_min -29
_diffrn_reflns_number 49908
_diffrn_reflns_theta_full 25.05
_diffrn_reflns_theta_max 25.05
_diffrn_reflns_theta_min 1.47
_exptl_absorpt_coefficient_mu 0.288
_exptl_absorpt_correction_T_max 0.9314
_exptl_absorpt_correction_T_min 0.8873
_exptl_absorpt_correction_type multi-scan
_exptl_absorpt_process_details 'SADABS, R. Blessing, 1995'
_exptl_crystal_colour orange
_exptl_crystal_density_diffrn 1.565
_exptl_crystal_description prism
_exptl_crystal_F_000 4896
_exptl_crystal_size_max 0.43
_exptl_crystal_size_mid 0.40
_exptl_crystal_size_min 0.25
_refine_diff_density_max 1.512
_refine_diff_density_min -0.494
_refine_diff_density_rms 0.080
_refine_ls_extinction_method none
_refine_ls_goodness_of_fit_ref 1.148
_refine_ls_hydrogen_treatment riding
_refine_ls_matrix_type full
_refine_ls_number_parameters 748
_refine_ls_number_reflns 9210
_refine_ls_number_restraints 0
_refine_ls_restrained_S_all 1.148
_refine_ls_R_factor_all 0.0705
_refine_ls_R_factor_gt 0.0608
_refine_ls_shift/su_max 0.000
_refine_ls_shift/su_mean 0.000
_refine_ls_structure_factor_coef Fsqd
_refine_ls_weighting_details 'calc w=1/[\s^2^(Fo^2^)+(0.0582P)^2^+45.6846P] where P=(Fo^2^+2Fc^2^)/3'
_refine_ls_weighting_scheme calc
_refine_ls_wR_factor_gt 0.1368
_refine_ls_wR_factor_ref 0.1420
_reflns_number_gt 7802
_reflns_number_total 9210
_reflns_threshold_expression >2sigma(I)
_cod_data_source_file ja0681772rom20061115_113033.cif
_cod_data_source_block 05162a
_cod_database_code 4110271

loop_
_symmetry_equiv_pos_as_xyz
'x, y, z'
'-x, y, -z+1/2'
'x+1/2, y+1/2, z'
'-x+1/2, y+1/2, -z+1/2'
'-x, -y, -z'
'x, -y, z-1/2'
'-x+1/2, -y+1/2, -z'
'x+1/2, -y+1/2, z-1/2'

loop_
_atom_site_label
_atom_site_type_symbol
_atom_site_fract_x
_atom_site_fract_y
_atom_site_fract_z
_atom_site_U_iso_or_equiv
_atom_site_adp_type
_atom_site_occupancy
_atom_site_symmetry_multiplicity
_atom_site_calc_flag
_atom_site_refinement_flags
_atom_site_disorder_assembly
_atom_site_disorder_group
Ru1 Ru 0.0000 0.40559(3) 0.7500 0.01835(12) Uani 1 2 d S . .
N1 N -0.03100(10) 0.41654(19) 0.65592(13) 0.0212(6) Uani 1 1 d . . .
C1 C -0.06656(12) 0.3699(2) 0.61381(16) 0.0238(8) Uani 1 1 d . . .
H1A H -0.0788 0.3217 0.6269 0.029 Uiso 1 1 calc R . .
B1 B 0.19126(13) 0.0958(3) 0.61844(17) 0.0202(8) Uani 1 1 d . . .
N2 N 0.04261(10) 0.50222(19) 0.74042(13) 0.0207(6) Uani 1 1 d . . .
C2 C -0.08652(13) 0.3887(3) 0.55159(17) 0.0290(9) Uani 1 1 d . . .
H2A H -0.1115 0.3527 0.5234 0.035 Uiso 1 1 calc R . .
N3 N -0.04261(10) 0.30227(19) 0.74871(13) 0.0207(6) Uani 1 1 d . . .
C3 C -0.07099(13) 0.4578(3) 0.53029(16) 0.0295(9) Uani 1 1 d . . .
C4 C -0.03196(13) 0.5074(3) 0.57368(16) 0.0276(8) Uani 1 1 d . . .
C5 C -0.01309(12) 0.4836(2) 0.63541(15) 0.0208(7) Uani 1 1 d . . .
C6 C 0.02692(12) 0.5298(2) 0.68102(15) 0.0209(7) Uani 1 1 d . . .
C7 C 0.04889(13) 0.5979(2) 0.66447(16) 0.0246(8) Uani 1 1 d . . .
F7 F 0.33135(9) -0.0702(3) 0.60458(15) 0.0815(12) Uani 1 1 d . . .
F8 F 0.30831(11) -0.0459(2) 0.51013(18) 0.0728(10) Uani 1 1 d . . .
C8 C 0.09118(13) 0.6363(2) 0.71047(17) 0.0266(8) Uani 1 1 d . . .
F9 F 0.30157(9) -0.17185(17) 0.53926(15) 0.0559(8) Uani 1 1 d . . .
C9 C 0.10648(14) 0.6062(2) 0.76940(17) 0.0282(8) Uani 1 1 d . . .
H9A H 0.1347 0.6302 0.8015 0.034 Uiso 1 1 calc R . .
F10 F 0.08834(11) -0.0612(2) 0.40124(14) 0.0749(11) Uani 1 1 d . . .
C10 C 0.08137(13) 0.5412(2) 0.78285(16) 0.0258(8) Uani 1 1 d . . .
H10A H 0.0925 0.5239 0.8244 0.031 Uiso 1 1 calc R . .
F11 F 0.09393(11) -0.1661(2) 0.46082(14) 0.0724(10) Uani 1 1 d . . .
C11 C -0.01127(14) 0.5809(3) 0.55833(18) 0.0339(9) Uani 1 1 d . . .
H11A H -0.0250 0.6004 0.5170 0.041 Uiso 1 1 calc R . .
F12 F 0.12781(9) -0.17491(18) 0.40188(11) 0.0469(7) Uani 1 1 d . . .
C12 C 0.02735(14) 0.6235(3) 0.60112(17) 0.0325(9) Uani 1 1 d . . .
H12A H 0.0405 0.6714 0.5890 0.039 Uiso 1 1 calc R . .
F13 F -0.00539(10) -0.0684(2) 0.56891(19) 0.0826(12) Uani 1 1 d . . .
C13 C -0.09516(16) 0.4825(3) 0.46337(18) 0.0438(11) Uani 1 1 d . . .
H13A H -0.1157 0.4345 0.4393 0.066 Uiso 1 1 calc R . .
H13B H -0.0706 0.4944 0.4495 0.066 Uiso 1 1 calc R . .
H13C H -0.1148 0.5348 0.4578 0.066 Uiso 1 1 calc R . .
F14 F 0.05024(13) -0.09483(18) 0.65931(14) 0.0646(9) Uani 1 1 d . . .
C14 C 0.11801(15) 0.7057(3) 0.69585(19) 0.0367(10) Uani 1 1 d . . .
H14A H 0.1491 0.7157 0.7315 0.055 Uiso 1 1 calc R . .
H14B H 0.0992 0.7597 0.6855 0.055 Uiso 1 1 calc R . .
H14C H 0.1234 0.6873 0.6610 0.055 Uiso 1 1 calc R . .
F15 F 0.05831(10) -0.13467(17) 0.58155(14) 0.0525(7) Uani 1 1 d . . .
C15 C -0.08647(12) 0.3038(3) 0.74649(16) 0.0252(8) Uani 1 1 d . . .
H15A H -0.1002 0.3585 0.7479 0.030 Uiso 1 1 calc R . .
F16 F 0.05876(8) 0.32422(15) 0.59694(12) 0.0425(6) Uani 1 1 d . . .
C16 C -0.11283(13) 0.2285(2) 0.74215(17) 0.0261(8) Uani 1 1 d . . .
H16A H -0.1440 0.2333 0.7401 0.031 Uiso 1 1 calc R . .
F17 F 0.00737(8) 0.25332(17) 0.61594(11) 0.0398(6) Uani 1 1 d . . .
C17 C -0.09460(13) 0.1473(2) 0.74080(16) 0.0253(8) Uani 1 1 d . . .
F18 F -0.00071(8) 0.26035(15) 0.52441(10) 0.0368(6) Uani 1 1 d . . .
C18 C -0.04735(12) 0.1434(2) 0.74570(15) 0.0219(7) Uani 1 1 d . . .
C19 C -0.02343(12) 0.2220(2) 0.74898(15) 0.0191(7) Uani 1 1 d . . .
F19 F 0.29130(13) 0.4181(3) 0.6735(2) 0.125(2) Uani 1 1 d . . .
F20 F 0.31411(13) 0.4116(3) 0.60360(17) 0.0992(15) Uani 1 1 d . . .
C20 C -0.02262(13) 0.0639(2) 0.74761(16) 0.0254(8) Uani 1 1 d . . .
H20A H -0.0382 0.0099 0.7455 0.030 Uiso 1 1 calc R . .
F21 F 0.33658(10) 0.3186(2) 0.67310(14) 0.0634(8) Uani 1 1 d . . .
C21 C -0.12424(14) 0.0667(3) 0.73222(19) 0.0329(9) Uani 1 1 d . . .
H21A H -0.1542 0.0820 0.7341 0.049 Uiso 1 1 calc R . .
H21B H -0.1061 0.0248 0.7647 0.049 Uiso 1 1 calc R . .
H21C H -0.1318 0.0407 0.6923 0.049 Uiso 1 1 calc R . .
C22 C 0.22768(12) 0.0810(2) 0.69190(16) 0.0206(7) Uani 1 1 d . . .
F22 F 0.17135(10) 0.3508(2) 0.41397(12) 0.0620(8) Uani 1 1 d . . .
F23 F 0.12139(11) 0.25337(19) 0.40963(12) 0.0625(9) Uani 1 1 d . . .
C23 C 0.23193(13) 0.1449(2) 0.73488(16) 0.0254(8) Uani 1 1 d . . .
H23A H 0.2137 0.1970 0.7209 0.030 Uiso 1 1 calc R . .
F24 F 0.11933(10) 0.3790(2) 0.44502(13) 0.0619(9) Uani 1 1 d . . .
C24 C 0.26187(13) 0.1355(3) 0.79744(17) 0.0275(8) Uani 1 1 d . A .
C25 C 0.28876(13) 0.0604(3) 0.81890(17) 0.0304(9) Uani 1 1 d . . .
H25A H 0.3088 0.0529 0.8615 0.037 Uiso 1 1 calc R . .
C26 C 0.28619(14) -0.0035(3) 0.77781(18) 0.0306(9) Uani 1 1 d . B .
C27 C 0.25543(13) 0.0062(2) 0.71565(17) 0.0266(8) Uani 1 1 d . . .
H27A H 0.2532 -0.0396 0.6884 0.032 Uiso 1 1 calc R . .
C28 C 0.26630(17) 0.2064(3) 0.8416(2) 0.0494(13) Uani 1 1 d . . .
F1 F 0.22814(13) 0.2273(3) 0.8451(2) 0.0645(15) Uani 0.798(5) 1 d P A 1
F2 F 0.28054(16) 0.2851(2) 0.82367(17) 0.0595(11) Uani 0.798(5) 1 d P A 1
F3 F 0.3021(3) 0.1938(4) 0.8976(2) 0.0581(16) Uani 0.798(5) 1 d P A 1
F1' F 0.3032(12) 0.211(2) 0.8855(14) 0.0645(15) Uani 0.202(5) 1 d P A 2
F2' F 0.2338(6) 0.1609(10) 0.8744(7) 0.0595(11) Uani 0.202(5) 1 d P A 2
F3' F 0.2414(7) 0.2664(11) 0.8228(6) 0.0581(16) Uani 0.202(5) 1 d P A 2
C29 C 0.32067(17) -0.0806(3) 0.80054(19) 0.0439(12) Uani 1 1 d . . .
F4 F 0.36677(9) -0.05512(18) 0.81849(13) 0.0509(7) Uani 1 1 d . B 1
F5 F 0.31300(12) -0.14021(19) 0.76081(14) 0.0740(10) Uani 1 1 d . B 1
F6 F 0.32115(10) -0.11368(19) 0.85229(14) 0.0581(8) Uani 1 1 d . B 1
C30 C 0.19679(12) 0.0202(2) 0.57413(15) 0.0199(7) Uani 1 1 d . . .
C31 C 0.24206(12) -0.0038(2) 0.57997(16) 0.0231(8) Uani 1 1 d . . .
H31A H 0.2699 0.0229 0.6110 0.028 Uiso 1 1 calc R . .
C32 C 0.24783(13) -0.0654(2) 0.54205(17) 0.0258(8) Uani 1 1 d . . .
C33 C 0.20824(13) -0.1053(2) 0.49535(17) 0.0271(8) Uani 1 1 d . . .
H33A H 0.2121 -0.1482 0.4698 0.032 Uiso 1 1 calc R . .
C34 C 0.16316(13) -0.0803(2) 0.48742(16) 0.0249(8) Uani 1 1 d . . .
C35 C 0.15766(12) -0.0189(2) 0.52568(16) 0.0221(7) Uani 1 1 d . . .
H35A H 0.1260 -0.0029 0.5186 0.027 Uiso 1 1 calc R . .
C36 C 0.29682(14) -0.0891(3) 0.5500(2) 0.0350(9) Uani 1 1 d . . .
C37 C 0.11870(15) -0.1199(3) 0.43809(19) 0.0378(10) Uani 1 1 d . . .
C38 C 0.13593(12) 0.0972(2) 0.61117(15) 0.0198(7) Uani 1 1 d . . .
C39 C 0.11326(13) 0.0191(2) 0.61337(16) 0.0240(8) Uani 1 1 d . . .
H39A H 0.1312 -0.0336 0.6220 0.029 Uiso 1 1 calc R . .
C40 C 0.06557(13) 0.0160(2) 0.60339(17) 0.0266(8) Uani 1 1 d . . .
C41 C 0.03906(13) 0.0922(3) 0.59377(17) 0.0267(8) Uani 1 1 d . . .
H41A H 0.0065 0.0907 0.5871 0.032 Uiso 1 1 calc R . .
C42 C 0.06128(12) 0.1704(2) 0.59413(16) 0.0228(8) Uani 1 1 d . . .
C43 C 0.10857(12) 0.1725(2) 0.60201(15) 0.0199(7) Uani 1 1 d . . .
H43A H 0.1226 0.2272 0.6011 0.024 Uiso 1 1 calc R . .
C44 C 0.04248(15) -0.0697(3) 0.6029(2) 0.0370(10) Uani 1 1 d . . .
C45 C 0.03254(13) 0.2516(3) 0.58335(17) 0.0264(8) Uani 1 1 d . . .
C46 C 0.20386(12) 0.1869(2) 0.59319(16) 0.0209(7) Uani 1 1 d . . .
C47 C 0.17363(13) 0.2146(2) 0.53343(16) 0.0226(8) Uani 1 1 d . . .
H47A H 0.1455 0.1817 0.5096 0.027 Uiso 1 1 calc R . .
C48 C 0.18312(13) 0.2882(2) 0.50752(17) 0.0264(8) Uani 1 1 d . . .
C49 C 0.22441(14) 0.3373(3) 0.54055(18) 0.0312(9) Uani 1 1 d . . .
H49A H 0.2313 0.3876 0.5231 0.037 Uiso 1 1 calc R . .
C50 C 0.25487(14) 0.3111(3) 0.59899(18) 0.0302(9) Uani 1 1 d . . .
C51 C 0.24490(13) 0.2375(2) 0.62497(17) 0.0247(8) Uani 1 1 d . . .
H51A H 0.2668 0.2214 0.6656 0.030 Uiso 1 1 calc R . .
C52 C 0.14879(15) 0.3168(3) 0.44439(19) 0.0343(9) Uani 1 1 d . . .
C53 C 0.29847(16) 0.3657(3) 0.6370(2) 0.0431(11) Uani 1 1 d . . .

loop_
_atom_site_aniso_label
_atom_site_aniso_U_11
_atom_site_aniso_U_22
_atom_site_aniso_U_33
_atom_site_aniso_U_23
_atom_site_aniso_U_13
_atom_site_aniso_U_12
Ru1 0.0141(2) 0.0175(2) 0.0181(2) 0.000 0.00247(15) 0.000
N1 0.0159(14) 0.0206(15) 0.0225(15) -0.0032(12) 0.0046(12) 0.0048(12)
C1 0.0135(16) 0.0268(19) 0.0257(18) -0.0077(15) 0.0040(14) 0.0038(14)
B1 0.0160(18) 0.0205(19) 0.0219(19) -0.0015(16) 0.0065(15) -0.0006(16)
N2 0.0177(14) 0.0208(15) 0.0187(14) 0.0008(12) 0.0038(12) 0.0011(12)
C2 0.0156(17) 0.039(2) 0.0252(19) -0.0116(17) 0.0024(15) 0.0059(16)
N3 0.0152(14) 0.0223(16) 0.0211(15) -0.0005(12) 0.0050(12) 0.0003(12)
C3 0.0177(18) 0.045(2) 0.0201(18) -0.0040(17) 0.0029(15) 0.0111(17)
C4 0.0185(18) 0.039(2) 0.0222(18) -0.0010(16) 0.0066(15) 0.0090(16)
C5 0.0157(16) 0.0242(19) 0.0199(17) 0.0004(14) 0.0057(14) 0.0059(14)
C6 0.0186(17) 0.0228(18) 0.0187(17) 0.0017(14) 0.0062(14) 0.0066(14)
C7 0.0229(18) 0.0248(18) 0.0235(18) 0.0042(15) 0.0083(15) 0.0052(16)
F7 0.0214(13) 0.129(3) 0.074(2) -0.054(2) 0.0033(14) 0.0147(16)
F8 0.0537(18) 0.068(2) 0.124(3) 0.032(2) 0.063(2) 0.0226(16)
C8 0.0272(19) 0.0242(19) 0.0261(19) 0.0009(15) 0.0100(16) 0.0009(16)
F9 0.0360(14) 0.0339(15) 0.098(2) -0.0110(14) 0.0305(15) 0.0097(11)
C9 0.0262(19) 0.026(2) 0.0258(19) -0.0028(16) 0.0053(16) -0.0053(16)
F10 0.0498(17) 0.066(2) 0.0557(18) -0.0276(16) -0.0241(14) 0.0245(15)
C10 0.0241(19) 0.027(2) 0.0202(17) 0.0017(15) 0.0046(15) -0.0013(16)
F11 0.0507(17) 0.106(3) 0.067(2) -0.0485(19) 0.0327(16) -0.0516(18)
C11 0.030(2) 0.044(3) 0.0241(19) 0.0096(18) 0.0081(17) 0.0071(18)
F12 0.0367(13) 0.0540(16) 0.0394(14) -0.0268(12) 0.0074(11) -0.0018(12)
C12 0.030(2) 0.038(2) 0.025(2) 0.0101(17) 0.0081(17) 0.0021(17)
F13 0.0325(15) 0.0470(18) 0.144(3) 0.015(2) 0.0176(18) -0.0133(13)
C13 0.034(2) 0.066(3) 0.020(2) -0.002(2) 0.0018(17) 0.004(2)
F14 0.108(3) 0.0392(15) 0.071(2) -0.0036(14) 0.062(2) -0.0225(17)
C14 0.035(2) 0.037(2) 0.033(2) 0.0058(18) 0.0107(18) -0.0074(19)
F15 0.0651(18) 0.0319(14) 0.0736(19) -0.0160(13) 0.0428(16) -0.0180(13)
C15 0.0181(17) 0.028(2) 0.0258(18) -0.0038(15) 0.0060(15) 0.0013(15)
F16 0.0293(12) 0.0247(12) 0.0629(17) -0.0078(11) 0.0111(12) 0.0039(10)
C16 0.0167(17) 0.033(2) 0.0292(19) -0.0045(16) 0.0106(15) -0.0047(15)
F17 0.0382(13) 0.0508(15) 0.0368(13) 0.0084(11) 0.0223(11) 0.0233(12)
C17 0.0223(18) 0.030(2) 0.0209(18) -0.0043(15) 0.0071(15) -0.0050(16)
F18 0.0371(13) 0.0377(13) 0.0258(11) 0.0049(10) 0.0055(10) 0.0126(11)
C18 0.0184(17) 0.0255(19) 0.0174(17) -0.0028(14) 0.0042(14) -0.0024(14)
C19 0.0180(17) 0.0209(18) 0.0137(15) -0.0012(13) 0.0030(13) -0.0002(14)
F19 0.062(2) 0.114(3) 0.207(5) -0.127(4) 0.068(3) -0.054(2)
F20 0.068(2) 0.113(3) 0.082(2) 0.040(2) 0.0017(19) -0.057(2)
C20 0.0295(19) 0.0189(18) 0.0270(19) -0.0020(15) 0.0120(16) -0.0043(15)
F21 0.0372(15) 0.0607(19) 0.0650(19) 0.0016(15) -0.0013(14) -0.0168(14)
C21 0.029(2) 0.033(2) 0.039(2) -0.0071(18) 0.0168(18) -0.0122(17)
C22 0.0158(16) 0.0199(18) 0.0257(18) -0.0008(14) 0.0090(14) -0.0007(14)
F22 0.0552(17) 0.094(2) 0.0395(15) 0.0278(15) 0.0232(14) 0.0032(16)
F23 0.075(2) 0.0513(17) 0.0314(14) 0.0053(13) -0.0027(14) -0.0074(15)
C23 0.0210(18) 0.027(2) 0.0263(19) 0.0009(16) 0.0086(15) 0.0057(15)
F24 0.0556(18) 0.074(2) 0.0458(16) 0.0151(14) 0.0135(14) 0.0402(16)
C24 0.0210(18) 0.031(2) 0.0241(19) -0.0044(16) 0.0045(15) 0.0035(16)
C25 0.0225(19) 0.036(2) 0.0229(19) -0.0006(17) 0.0015(16) 0.0021(17)
C26 0.029(2) 0.024(2) 0.029(2) 0.0028(16) 0.0049(17) 0.0018(16)
C27 0.0270(19) 0.0201(18) 0.0263(19) -0.0034(15) 0.0062(16) -0.0032(15)
C28 0.040(3) 0.059(3) 0.028(2) -0.010(2) -0.004(2) 0.027(2)
F1 0.040(2) 0.086(4) 0.064(3) -0.037(3) 0.0201(19) 0.013(2)
F2 0.077(3) 0.0347(19) 0.058(2) -0.0190(16) 0.022(2) -0.0029(18)
F3 0.065(3) 0.056(3) 0.023(2) -0.0113(17) -0.007(2) 0.029(2)
F1' 0.040(2) 0.086(4) 0.064(3) -0.037(3) 0.0201(19) 0.013(2)
F2' 0.077(3) 0.0347(19) 0.058(2) -0.0190(16) 0.022(2) -0.0029(18)
F3' 0.065(3) 0.056(3) 0.023(2) -0.0113(17) -0.007(2) 0.029(2)
C29 0.045(3) 0.032(2) 0.030(2) 0.0039(19) -0.0051(19) -0.003(2)
F4 0.0321(14) 0.0485(16) 0.0634(17) 0.0117(14) 0.0136(13) 0.0098(12)
F5 0.076(2) 0.0432(17) 0.0625(19) -0.0073(15) -0.0057(16) 0.0316(16)
F6 0.0485(16) 0.0532(18) 0.0689(19) 0.0387(15) 0.0230(14) 0.0150(13)
C30 0.0204(17) 0.0164(17) 0.0204(17) 0.0035(14) 0.0068(14) 0.0024(14)
C31 0.0175(17) 0.0221(18) 0.0267(18) -0.0021(15) 0.0072(15) -0.0032(14)
C32 0.0205(18) 0.0233(19) 0.033(2) -0.0012(16) 0.0116(16) 0.0020(15)
C33 0.029(2) 0.0231(19) 0.0288(19) -0.0055(16) 0.0125(16) 0.0018(16)
C34 0.0214(18) 0.024(2) 0.0248(18) -0.0017(15) 0.0062(15) 0.0005(15)
C35 0.0166(17) 0.0228(18) 0.0229(17) 0.0007(15) 0.0051(14) 0.0025(14)
C36 0.026(2) 0.030(2) 0.047(2) -0.0093(19) 0.0141(18) 0.0001(17)
C37 0.029(2) 0.042(3) 0.033(2) -0.0185(19) 0.0057(18) 0.0004(19)
C38 0.0172(16) 0.0241(18) 0.0164(16) -0.0026(14) 0.0059(13) -0.0007(15)
C39 0.0241(19) 0.0209(19) 0.0259(18) -0.0009(15) 0.0102(15) 0.0021(15)
C40 0.0255(19) 0.026(2) 0.0277(19) -0.0008(16) 0.0117(16) -0.0029(16)
C41 0.0184(17) 0.031(2) 0.0307(19) -0.0019(17) 0.0105(15) -0.0015(16)
C42 0.0206(18) 0.027(2) 0.0197(17) -0.0022(15) 0.0082(15) 0.0037(15)
C43 0.0195(17) 0.0203(18) 0.0181(16) -0.0024(14) 0.0068(14) -0.0001(14)
C44 0.028(2) 0.034(2) 0.052(3) 0.003(2) 0.020(2) -0.0018(17)
C45 0.0206(18) 0.029(2) 0.0247(18) -0.0031(16) 0.0062(15) 0.0034(16)
C46 0.0193(17) 0.0201(18) 0.0237(17) -0.0018(14) 0.0100(15) 0.0024(14)
C47 0.0208(18) 0.0220(18) 0.0238(18) -0.0029(15) 0.0090(15) 0.0018(15)
C48 0.0260(19) 0.028(2) 0.0274(19) 0.0007(16) 0.0135(16) 0.0046(16)
C49 0.035(2) 0.024(2) 0.038(2) 0.0050(17) 0.0197(19) 0.0020(17)
C50 0.027(2) 0.027(2) 0.037(2) -0.0003(17) 0.0144(18) -0.0036(16)
C51 0.0192(18) 0.0246(19) 0.0260(18) 0.0001(15) 0.0064(15) 0.0025(15)
C52 0.040(2) 0.034(2) 0.032(2) 0.0041(18) 0.0177(19) 0.0026(19)
C53 0.037(2) 0.037(2) 0.051(3) 0.003(2) 0.016(2) -0.011(2)

loop_
_atom_type_symbol
_atom_type_description
_atom_type_scat_dispersion_real
_atom_type_scat_dispersion_imag
_atom_type_scat_source
C C 0.0033 0.0016 'International Tables Vol C Tables 4.2.6.8 and 6.1.1.4'
H H 0.0000 0.0000 'International Tables Vol C Tables 4.2.6.8 and 6.1.1.4'
B B 0.0013 0.0007 'International Tables Vol C Tables 4.2.6.8 and 6.1.1.4'
N N 0.0061 0.0033 'International Tables Vol C Tables 4.2.6.8 and 6.1.1.4'
F F 0.0171 0.0103 'International Tables Vol C Tables 4.2.6.8 and 6.1.1.4'
Ru Ru -1.2594 0.8363 'International Tables Vol C Tables 4.2.6.8 and 6.1.1.4'

loop_
_geom_angle_atom_site_label_1
_geom_angle_atom_site_label_2
_geom_angle_atom_site_label_3
_geom_angle
_geom_angle_site_symmetry_1
_geom_angle_site_symmetry_3
N3 Ru1 N3 79.13(16) . 2_556
N3 Ru1 N1 93.23(11) . 2_556
N3 Ru1 N1 93.99(11) 2_556 2_556
N3 Ru1 N1 93.99(11) . .
N3 Ru1 N1 93.23(11) 2_556 .
N1 Ru1 N1 170.64(16) 2_556 .
N3 Ru1 N2 96.56(11) . 2_556
N3 Ru1 N2 172.10(11) 2_556 2_556
N1 Ru1 N2 79.57(11) 2_556 2_556
N1 Ru1 N2 93.68(11) . 2_556
N3 Ru1 N2 172.10(11) . .
N3 Ru1 N2 96.56(11) 2_556 .
N1 Ru1 N2 93.68(11) 2_556 .
N1 Ru1 N2 79.57(11) . .
N2 Ru1 N2 88.46(16) 2_556 .
C1 N1 C5 117.1(3) . .
C1 N1 Ru1 128.9(3) . .
C5 N1 Ru1 113.9(2) . .
N1 C1 C2 122.8(4) . .
N1 C1 H1A 118.6 . .
C2 C1 H1A 118.6 . .
C46 B1 C30 103.9(3) . .
C46 B1 C38 111.2(3) . .
C30 B1 C38 110.4(3) . .
C46 B1 C22 111.2(3) . .
C30 B1 C22 113.2(3) . .
C38 B1 C22 107.0(3) . .
C10 N2 C6 117.0(3) . .
C10 N2 Ru1 129.6(2) . .
C6 N2 Ru1 113.5(2) . .
C3 C2 C1 121.2(3) . .
C3 C2 H2A 119.4 . .
C1 C2 H2A 119.4 . .
C15 N3 C19 116.7(3) . .
C15 N3 Ru1 128.6(3) . .
C19 N3 Ru1 114.7(2) . .
C2 C3 C4 117.6(3) . .
C2 C3 C13 121.3(4) . .
C4 C3 C13 121.1(4) . .
C5 C4 C3 117.9(4) . .
C5 C4 C11 117.9(3) . .
C3 C4 C11 124.1(3) . .
N1 C5 C4 123.3(3) . .
N1 C5 C6 116.3(3) . .
C4 C5 C6 120.5(3) . .
N2 C6 C7 123.1(3) . .
N2 C6 C5 116.2(3) . .
C7 C6 C5 120.7(3) . .
C6 C7 C8 118.6(3) . .
C6 C7 C12 117.5(3) . .
C8 C7 C12 123.9(4) . .
C9 C8 C7 116.8(3) . .
C9 C8 C14 121.5(3) . .
C7 C8 C14 121.8(3) . .
C8 C9 C10 121.3(3) . .
C8 C9 H9A 119.4 . .
C10 C9 H9A 119.4 . .
N2 C10 C9 123.1(3) . .
N2 C10 H10A 118.4 . .
C9 C10 H10A 118.4 . .
C12 C11 C4 121.7(4) . .
C12 C11 H11A 119.1 . .
C4 C11 H11A 119.1 . .
C11 C12 C7 121.5(4) . .
C11 C12 H12A 119.3 . .
C7 C12 H12A 119.3 . .
C3 C13 H13A 109.5 . .
C3 C13 H13B 109.5 . .
H13A C13 H13B 109.5 . .
C3 C13 H13C 109.5 . .
H13A C13 H13C 109.5 . .
H13B C13 H13C 109.5 . .
C8 C14 H14A 109.5 . .
C8 C14 H14B 109.5 . .
H14A C14 H14B 109.5 . .
C8 C14 H14C 109.5 . .
H14A C14 H14C 109.5 . .
H14B C14 H14C 109.5 . .
N3 C15 C16 122.8(3) . .
N3 C15 H15A 118.6 . .
C16 C15 H15A 118.6 . .
C17 C16 C15 121.3(3) . .
C17 C16 H16A 119.4 . .
C15 C16 H16A 119.4 . .
C16 C17 C18 117.2(3) . .
C16 C17 C21 121.1(3) . .
C18 C17 C21 121.6(3) . .
C19 C18 C17 118.1(3) . .
C19 C18 C20 118.0(3) . .
C17 C18 C20 124.0(3) . .
N3 C19 C18 123.9(3) . .
N3 C19 C19 115.70(18) . 2_556
C18 C19 C19 120.4(2) . 2_556
C20 C20 C18 121.5(2) 2_556 .
C20 C20 H20A 119.2 2_556 .
C18 C20 H20A 119.2 . .
C17 C21 H21A 109.5 . .
C17 C21 H21B 109.5 . .
H21A C21 H21B 109.5 . .
C17 C21 H21C 109.5 . .
H21A C21 H21C 109.5 . .
H21B C21 H21C 109.5 . .
C27 C22 C23 115.6(3) . .
C27 C22 B1 124.0(3) . .
C23 C22 B1 120.4(3) . .
C24 C23 C22 122.7(3) . .
C24 C23 H23A 118.6 . .
C22 C23 H23A 118.6 . .
C25 C24 C23 119.7(3) . .
C25 C24 C28 119.3(3) . .
C23 C24 C28 121.0(4) . .
C26 C25 C24 119.3(3) . .
C26 C25 H25A 120.3 . .
C24 C25 H25A 120.3 . .
C25 C26 C27 120.2(4) . .
C25 C26 C29 119.0(3) . .
C27 C26 C29 120.5(4) . .
C26 C27 C22 122.4(4) . .
C26 C27 H27A 118.8 . .
C22 C27 H27A 118.8 . .
F3' C28 F1' 121.9(19) . .
F3' C28 F1 49.1(12) . .
F1' C28 F1 119.3(14) . .
F3' C28 F3 128.6(8) . .
F1' C28 F3 17.0(19) . .
F1 C28 F3 110.1(5) . .
F3' C28 F2 56.5(13) . .
F1' C28 F2 85.6(17) . .
F1 C28 F2 103.6(4) . .
F3 C28 F2 102.0(5) . .
F3' C28 C24 117.7(7) . .
F1' C28 C24 115.8(15) . .
F1 C28 C24 116.5(4) . .
F3 C28 C24 113.5(4) . .
F2 C28 C24 109.7(4) . .
F3' C28 F2' 94.7(14) . .
F1' C28 F2' 97.9(17) . .
F1 C28 F2' 45.6(6) . .
F3 C28 F2' 81.7(7) . .
F2 C28 F2' 146.1(6) . .
C24 C28 F2' 99.1(6) . .
F5 C29 F4 105.3(4) . .
F5 C29 F6 111.1(4) . .
F4 C29 F6 103.8(3) . .
F5 C29 C26 114.7(3) . .
F4 C29 C26 111.3(3) . .
F6 C29 C26 110.1(4) . .
C35 C30 C31 115.3(3) . .
C35 C30 B1 123.5(3) . .
C31 C30 B1 121.0(3) . .
C32 C31 C30 122.4(3) . .
C32 C31 H31A 118.8 . .
C30 C31 H31A 118.8 . .
C31 C32 C33 121.0(3) . .
C31 C32 C36 120.5(3) . .
C33 C32 C36 118.4(3) . .
C34 C33 C32 117.6(3) . .
C34 C33 H33A 121.2 . .
C32 C33 H33A 121.2 . .
C33 C34 C35 121.1(3) . .
C33 C34 C37 120.9(3) . .
C35 C34 C37 117.9(3) . .
C34 C35 C30 122.6(3) . .
C34 C35 H35A 118.7 . .
C30 C35 H35A 118.7 . .
F7 C36 F9 107.5(4) . .
F7 C36 F8 105.2(4) . .
F9 C36 F8 103.8(3) . .
F7 C36 C32 113.6(3) . .
F9 C36 C32 114.1(3) . .
F8 C36 C32 111.7(3) . .
F10 C37 F11 106.0(4) . .
F10 C37 F12 106.1(3) . .
F11 C37 F12 105.7(4) . .
F10 C37 C34 113.0(4) . .
F11 C37 C34 112.2(3) . .
F12 C37 C34 113.2(3) . .
C43 C38 C39 115.8(3) . .
C43 C38 B1 124.1(3) . .
C39 C38 B1 120.2(3) . .
C40 C39 C38 122.4(3) . .
C40 C39 H39A 118.8 . .
C38 C39 H39A 118.8 . .
C41 C40 C39 120.4(3) . .
C41 C40 C44 119.6(3) . .
C39 C40 C44 120.1(3) . .
C42 C41 C40 118.2(3) . .
C42 C41 H41A 120.9 . .
C40 C41 H41A 120.9 . .
C41 C42 C43 120.9(3) . .
C41 C42 C45 117.9(3) . .
C43 C42 C45 121.1(3) . .
C38 C43 C42 122.1(3) . .
C38 C43 H43A 118.9 . .
C42 C43 H43A 118.9 . .
F15 C44 F13 105.9(4) . .
F15 C44 F14 105.1(4) . .
F13 C44 F14 106.2(4) . .
F15 C44 C40 113.9(3) . .
F13 C44 C40 112.8(4) . .
F14 C44 C40 112.3(4) . .
F16 C45 F17 106.8(3) . .
F16 C45 F18 105.8(3) . .
F17 C45 F18 105.0(3) . .
F16 C45 C42 113.9(3) . .
F17 C45 C42 112.0(3) . .
F18 C45 C42 112.6(3) . .
C51 C46 C47 115.4(3) . .
C51 C46 B1 125.2(3) . .
C47 C46 B1 119.2(3) . .
C48 C47 C46 122.7(3) . .
C48 C47 H47A 118.6 . .
C46 C47 H47A 118.6 . .
C47 C48 C49 120.4(3) . .
C47 C48 C52 120.6(3) . .
C49 C48 C52 119.0(4) . .
C50 C49 C48 118.1(4) . .
C50 C49 H49A 121.0 . .
C48 C49 H49A 121.0 . .
C49 C50 C51 121.3(4) . .
C49 C50 C53 119.2(4) . .
C51 C50 C53 119.4(4) . .
C46 C51 C50 122.1(3) . .
C46 C51 H51A 118.9 . .
C50 C51 H51A 118.9 . .
F23 C52 F24 106.7(4) . .
F23 C52 F22 106.2(4) . .
F24 C52 F22 105.2(3) . .
F23 C52 C48 113.7(3) . .
F24 C52 C48 112.1(3) . .
F22 C52 C48 112.2(3) . .
F19 C53 F20 108.5(5) . .
F19 C53 F21 105.0(4) . .
F20 C53 F21 103.5(4) . .
F19 C53 C50 112.7(4) . .
F20 C53 C50 113.1(4) . .
F21 C53 C50 113.3(4) . .

loop_
_geom_bond_atom_site_label_1
_geom_bond_atom_site_label_2
_geom_bond_distance
_geom_bond_site_symmetry_2
Ru1 N3 2.057(3) .
Ru1 N3 2.057(3) 2_556
Ru1 N1 2.061(3) 2_556
Ru1 N1 2.061(3) .
Ru1 N2 2.070(3) 2_556
Ru1 N2 2.070(3) .
N1 C1 1.331(4) .
N1 C5 1.367(5) .
C1 C2 1.390(5) .
C1 H1A 0.9500 .
B1 C46 1.644(5) .
B1 C30 1.647(5) .
B1 C38 1.648(5) .
B1 C22 1.652(5) .
N2 C10 1.328(4) .
N2 C6 1.374(4) .
C2 C3 1.361(6) .
C2 H2A 0.9500 .
N3 C15 1.340(5) .
N3 C19 1.367(4) .
C3 C4 1.422(5) .
C3 C13 1.509(5) .
C4 C5 1.399(5) .
C4 C11 1.429(6) .
C5 C6 1.432(5) .
C6 C7 1.403(5) .
C7 C8 1.419(5) .
C7 C12 1.438(5) .
F7 C36 1.315(5) .
F8 C36 1.352(5) .
C8 C9 1.377(5) .
C8 C14 1.491(5) .
F9 C36 1.318(5) .
C9 C10 1.393(5) .
C9 H9A 0.9500 .
F10 C37 1.323(5) .
C10 H10A 0.9500 .
F11 C37 1.336(6) .
C11 C12 1.355(6) .
C11 H11A 0.9500 .
F12 C37 1.341(5) .
C12 H12A 0.9500 .
F13 C44 1.340(5) .
C13 H13A 0.9800 .
C13 H13B 0.9800 .
C13 H13C 0.9800 .
F14 C44 1.343(5) .
C14 H14A 0.9800 .
C14 H14B 0.9800 .
C14 H14C 0.9800 .
F15 C44 1.319(5) .
C15 C16 1.393(5) .
C15 H15A 0.9500 .
F16 C45 1.332(4) .
C16 C17 1.375(5) .
C16 H16A 0.9500 .
F17 C45 1.343(4) .
C17 C18 1.420(5) .
C17 C21 1.499(5) .
F18 C45 1.350(4) .
C18 C19 1.401(5) .
C18 C20 1.431(5) .
C19 C19 1.434(7) 2_556
F19 C53 1.292(6) .
F20 C53 1.325(5) .
C20 C20 1.358(7) 2_556
C20 H20A 0.9500 .
F21 C53 1.328(5) .
C21 H21A 0.9800 .
C21 H21B 0.9800 .
C21 H21C 0.9800 .
C22 C27 1.395(5) .
C22 C23 1.399(5) .
F22 C52 1.335(5) .
F23 C52 1.321(5) .
C23 C24 1.395(5) .
C23 H23A 0.9500 .
F24 C52 1.327(5) .
C24 C25 1.381(5) .
C24 C28 1.496(6) .
C25 C26 1.380(6) .
C25 H25A 0.9500 .
C26 C27 1.393(5) .
C26 C29 1.524(6) .
C27 H27A 0.9500 .
C28 F3' 1.157(15) .
C28 F1' 1.17(3) .
C28 F1 1.267(6) .
C28 F3 1.334(7) .
C28 F2 1.421(7) .
C28 F2' 1.693(18) .
C29 F5 1.276(5) .
C29 F4 1.355(5) .
C29 F6 1.355(5) .
C30 C35 1.396(5) .
C30 C31 1.399(5) .
C31 C32 1.389(5) .
C31 H31A 0.9500 .
C32 C33 1.390(5) .
C32 C36 1.491(5) .
C33 C34 1.380(5) .
C33 H33A 0.9500 .
C34 C35 1.391(5) .
C34 C37 1.495(5) .
C35 H35A 0.9500 .
C38 C43 1.393(5) .
C38 C39 1.403(5) .
C39 C40 1.391(5) .
C39 H39A 0.9500 .
C40 C41 1.389(5) .
C40 C44 1.496(6) .
C41 C42 1.382(5) .
C41 H41A 0.9500 .
C42 C43 1.395(5) .
C42 C45 1.487(5) .
C43 H43A 0.9500 .
C46 C51 1.395(5) .
C46 C47 1.401(5) .
C47 C48 1.389(5) .
C47 H47A 0.9500 .
C48 C49 1.392(6) .
C48 C52 1.494(5) .
C49 C50 1.372(6) .
C49 H49A 0.9500 .
C50 C51 1.397(5) .
C50 C53 1.507(6) .
C51 H51A 0.9500 .

loop_
_geom_torsion_atom_site_label_1
_geom_torsion_atom_site_label_2
_geom_torsion_atom_site_label_3
_geom_torsion_atom_site_label_4
_geom_torsion
_geom_torsion_site_symmetry_1
_geom_torsion_site_symmetry_4
N3 Ru1 N1 C1 0.9(3) . .
N3 Ru1 N1 C1 80.2(3) 2_556 .
N1 Ru1 N1 C1 -139.4(3) 2_556 .
N2 Ru1 N1 C1 -96.0(3) 2_556 .
N2 Ru1 N1 C1 176.3(3) . .
N3 Ru1 N1 C5 178.2(2) . .
N3 Ru1 N1 C5 -102.5(2) 2_556 .
N1 Ru1 N1 C5 37.8(2) 2_556 .
N2 Ru1 N1 C5 81.3(2) 2_556 .
N2 Ru1 N1 C5 -6.5(2) . .
C5 N1 C1 C2 -2.2(5) . .
Ru1 N1 C1 C2 175.0(3) . .
N3 Ru1 N2 C10 -139.7(7) . .
N3 Ru1 N2 C10 -83.2(3) 2_556 .
N1 Ru1 N2 C10 11.2(3) 2_556 .
N1 Ru1 N2 C10 -175.3(3) . .
N2 Ru1 N2 C10 90.7(3) 2_556 .
N3 Ru1 N2 C6 41.8(9) . .
N3 Ru1 N2 C6 98.2(2) 2_556 .
N1 Ru1 N2 C6 -167.3(2) 2_556 .
N1 Ru1 N2 C6 6.1(2) . .
N2 Ru1 N2 C6 -87.9(2) 2_556 .
N1 C1 C2 C3 -1.1(5) . .
N3 Ru1 N3 C15 -178.9(4) 2_556 .
N1 Ru1 N3 C15 87.6(3) 2_556 .
N1 Ru1 N3 C15 -86.4(3) . .
N2 Ru1 N3 C15 7.8(3) 2_556 .
N2 Ru1 N3 C15 -121.5(8) . .
N3 Ru1 N3 C19 -0.32(16) 2_556 .
N1 Ru1 N3 C19 -93.8(2) 2_556 .
N1 Ru1 N3 C19 92.2(2) . .
N2 Ru1 N3 C19 -173.6(2) 2_556 .
N2 Ru1 N3 C19 57.1(9) . .
C1 C2 C3 C4 3.1(5) . .
C1 C2 C3 C13 -175.2(4) . .
C2 C3 C4 C5 -1.8(5) . .
C13 C3 C4 C5 176.4(4) . .
C2 C3 C4 C11 179.2(4) . .
C13 C3 C4 C11 -2.5(6) . .
C1 N1 C5 C4 3.5(5) . .
Ru1 N1 C5 C4 -174.1(3) . .
C1 N1 C5 C6 -176.6(3) . .
Ru1 N1 C5 C6 5.8(4) . .
C3 C4 C5 N1 -1.5(5) . .
C11 C4 C5 N1 177.6(3) . .
C3 C4 C5 C6 178.6(3) . .
C11 C4 C5 C6 -2.4(5) . .
C10 N2 C6 C7 -2.2(5) . .
Ru1 N2 C6 C7 176.6(3) . .
C10 N2 C6 C5 176.3(3) . .
Ru1 N2 C6 C5 -5.0(4) . .
N1 C5 C6 N2 -0.5(4) . .
C4 C5 C6 N2 179.4(3) . .
N1 C5 C6 C7 178.0(3) . .
C4 C5 C6 C7 -2.1(5) . .
N2 C6 C7 C8 4.3(5) . .
C5 C6 C7 C8 -174.1(3) . .
N2 C6 C7 C12 -176.7(3) . .
C5 C6 C7 C12 4.8(5) . .
C6 C7 C8 C9 -3.0(5) . .
C12 C7 C8 C9 178.2(4) . .
C6 C7 C8 C14 176.7(4) . .
C12 C7 C8 C14 -2.1(6) . .
C7 C8 C9 C10 -0.1(6) . .
C14 C8 C9 C10 -179.8(4) . .
C6 N2 C10 C9 -1.2(5) . .
Ru1 N2 C10 C9 -179.7(3) . .
C8 C9 C10 N2 2.4(6) . .
C5 C4 C11 C12 4.1(6) . .
C3 C4 C11 C12 -176.9(4) . .
C4 C11 C12 C7 -1.3(6) . .
C6 C7 C12 C11 -3.2(6) . .
C8 C7 C12 C11 175.7(4) . .
C19 N3 C15 C16 -2.5(5) . .
Ru1 N3 C15 C16 176.0(3) . .
N3 C15 C16 C17 1.0(6) . .
C15 C16 C17 C18 1.7(5) . .
C15 C16 C17 C21 -176.2(3) . .
C16 C17 C18 C19 -2.6(5) . .
C21 C17 C18 C19 175.2(3) . .
C16 C17 C18 C20 177.3(3) . .
C21 C17 C18 C20 -4.9(5) . .
C15 N3 C19 C18 1.5(5) . .
Ru1 N3 C19 C18 -177.3(3) . .
C15 N3 C19 C19 179.7(4) . 2_556
Ru1 N3 C19 C19 0.9(5) . 2_556
C17 C18 C19 N3 1.1(5) . .
C20 C18 C19 N3 -178.8(3) . .
C17 C18 C19 C19 -177.0(4) . 2_556
C20 C18 C19 C19 3.1(6) . 2_556
C19 C18 C20 C20 0.0(6) . 2_556
C17 C18 C20 C20 -179.9(4) . 2_556
C46 B1 C22 C27 -125.2(4) . .
C30 B1 C22 C27 -8.7(5) . .
C38 B1 C22 C27 113.2(4) . .
C46 B1 C22 C23 55.4(4) . .
C30 B1 C22 C23 171.9(3) . .
C38 B1 C22 C23 -66.2(4) . .
C27 C22 C23 C24 0.1(5) . .
B1 C22 C23 C24 179.5(3) . .
C22 C23 C24 C25 0.0(6) . .
C22 C23 C24 C28 178.4(4) . .
C23 C24 C25 C26 1.1(6) . .
C28 C24 C25 C26 -177.3(4) . .
C24 C25 C26 C27 -2.4(6) . .
C24 C25 C26 C29 172.1(4) . .
C25 C26 C27 C22 2.6(6) . .
C29 C26 C27 C22 -171.8(4) . .
C23 C22 C27 C26 -1.4(5) . .
B1 C22 C27 C26 179.2(3) . .
C25 C24 C28 F3' -175.8(15) . .
C23 C24 C28 F3' 5.7(17) . .
C25 C24 C28 F1' 28(2) . .
C23 C24 C28 F1' -150.6(19) . .
C25 C24 C28 F1 -120.2(5) . .
C23 C24 C28 F1 61.3(7) . .
C25 C24 C28 F3 9.2(8) . .
C23 C24 C28 F3 -169.2(5) . .
C25 C24 C28 F2 122.6(4) . .
C23 C24 C28 F2 -55.9(5) . .
C25 C24 C28 F2' -75.6(7) . .
C23 C24 C28 F2' 105.9(7) . .
C25 C26 C29 F5 174.1(4) . .
C27 C26 C29 F5 -11.4(6) . .
C25 C26 C29 F4 -66.5(5) . .
C27 C26 C29 F4 107.9(4) . .
C25 C26 C29 F6 48.0(5) . .
C27 C26 C29 F6 -137.6(4) . .
C46 B1 C30 C35 -102.8(4) . .
C38 B1 C30 C35 16.5(5) . .
C22 B1 C30 C35 136.5(3) . .
C46 B1 C30 C31 71.9(4) . .
C38 B1 C30 C31 -168.8(3) . .
C22 B1 C30 C31 -48.8(4) . .
C35 C30 C31 C32 -2.9(5) . .
B1 C30 C31 C32 -178.0(3) . .
C30 C31 C32 C33 1.0(6) . .
C30 C31 C32 C36 -179.9(4) . .
C31 C32 C33 C34 1.2(6) . .
C36 C32 C33 C34 -177.9(4) . .
C32 C33 C34 C35 -1.4(6) . .
C32 C33 C34 C37 179.8(4) . .
C33 C34 C35 C30 -0.6(6) . .
C37 C34 C35 C30 178.3(4) . .
C31 C30 C35 C34 2.7(5) . .
B1 C30 C35 C34 177.6(3) . .
C31 C32 C36 F7 20.7(6) . .
C33 C32 C36 F7 -160.2(4) . .
C31 C32 C36 F9 144.5(4) . .
C33 C32 C36 F9 -36.4(6) . .
C31 C32 C36 F8 -98.1(4) . .
C33 C32 C36 F8 80.9(5) . .
C33 C34 C37 F10 -125.0(4) . .
C35 C34 C37 F10 56.1(5) . .
C33 C34 C37 F11 115.2(4) . .
C35 C34 C37 F11 -63.7(5) . .
C33 C34 C37 F12 -4.3(6) . .
C35 C34 C37 F12 176.8(4) . .
C46 B1 C38 C43 -17.3(4) . .
C30 B1 C38 C43 -132.0(3) . .
C22 B1 C38 C43 104.4(4) . .
C46 B1 C38 C39 162.0(3) . .
C30 B1 C38 C39 47.3(4) . .
C22 B1 C38 C39 -76.4(4) . .
C43 C38 C39 C40 3.8(5) . .
B1 C38 C39 C40 -175.6(3) . .
C38 C39 C40 C41 -3.3(6) . .
C38 C39 C40 C44 176.7(3) . .
C39 C40 C41 C42 0.3(5) . .
C44 C40 C41 C42 -179.7(4) . .
C40 C41 C42 C43 2.0(5) . .
C40 C41 C42 C45 179.6(3) . .
C39 C38 C43 C42 -1.4(5) . .
B1 C38 C43 C42 177.9(3) . .
C41 C42 C43 C38 -1.4(5) . .
C45 C42 C43 C38 -178.9(3) . .
C41 C40 C44 F15 147.2(4) . .
C39 C40 C44 F15 -32.8(5) . .
C41 C40 C44 F13 26.5(6) . .
C39 C40 C44 F13 -153.5(4) . .
C41 C40 C44 F14 -93.5(4) . .
C39 C40 C44 F14 86.6(5) . .
C41 C42 C45 F16 166.7(3) . .
C43 C42 C45 F16 -15.7(5) . .
C41 C42 C45 F17 45.3(4) . .
C43 C42 C45 F17 -137.1(3) . .
C41 C42 C45 F18 -72.8(4) . .
C43 C42 C45 F18 104.8(4) . .
C30 B1 C46 C51 -110.7(4) . .
C38 B1 C46 C51 130.5(3) . .
C22 B1 C46 C51 11.3(5) . .
C30 B1 C46 C47 64.2(4) . .
C38 B1 C46 C47 -54.5(4) . .
C22 B1 C46 C47 -173.7(3) . .
C51 C46 C47 C48 -1.0(5) . .
B1 C46 C47 C48 -176.5(3) . .
C46 C47 C48 C49 1.0(6) . .
C46 C47 C48 C52 -177.8(3) . .
C47 C48 C49 C50 -0.4(6) . .
C52 C48 C49 C50 178.4(4) . .
C48 C49 C50 C51 -0.2(6) . .
C48 C49 C50 C53 -176.8(4) . .
C47 C46 C51 C50 0.4(5) . .
B1 C46 C51 C50 175.6(3) . .
C49 C50 C51 C46 0.2(6) . .
C53 C50 C51 C46 176.7(4) . .
C47 C48 C52 F23 -24.1(5) . .
C49 C48 C52 F23 157.1(4) . .
C47 C48 C52 F24 97.1(4) . .
C49 C48 C52 F24 -81.7(5) . .
C47 C48 C52 F22 -144.7(4) . .
C49 C48 C52 F22 36.5(5) . .
C49 C50 C53 F19 96.7(6) . .
C51 C50 C53 F19 -79.9(6) . .
C49 C50 C53 F20 -26.9(6) . .
C51 C50 C53 F20 156.5(4) . .
C49 C50 C53 F21 -144.2(4) . .
C51 C50 C53 F21 39.1(6) . .
